data_4133469
loop_
_publ_author_name
'Siebert, Max'
'Seibicke, Max'
'Siegle, Alexander F.'
'Kr\"ah, Sabrina'
'Trapp, Oliver'

_publ_section_title
;
 Selective Ruthenium-Catalyzed Transformation of Carbon Dioxide: An
 Alternative Approach toward Formaldehyde.
;
_journal_issue 1
_journal_name_full 'Journal of the American Chemical Society'
_journal_page_first 334
_journal_page_last 341
_journal_paper_doi 10.1021/jacs.8b10233
_journal_volume 141
_journal_year 2019
_chemical_formula_moiety 'C45 H48 N O2.63 P3'
_chemical_formula_sum 'C45 H48 N O2.63 P3'
_chemical_formula_weight 737.81
_chemical_name_common KRA-21-1-1
_space_group_crystal_system monoclinic
_space_group_IT_number 14
_space_group_name_Hall '-P 2yn'
_space_group_name_H-M_alt 'P 1 21/n 1'
_atom_sites_solution_hydrogens geom
_audit_block_code C45H48NO2.63P3_wv340_trapp
_audit_creation_method 'APEX3 v2017.3-0'
_audit_update_record 03-Aug-18
_cell_angle_alpha 90
_cell_angle_beta 102.1300(10)
_cell_angle_gamma 90
_cell_formula_units_Z 4
_cell_length_a 14.4125(5)
_cell_length_b 11.9967(6)
_cell_length_c 23.2456(13)
_cell_measurement_reflns_used 5767
_cell_measurement_temperature 104.(2)
_cell_measurement_theta_max 26.3735
_cell_measurement_theta_min 2.7723
_cell_volume 3929.5(3)
_computing_cell_refinement 'SAINT V8.38A (Bruker AXS Inc., 2017)'
_computing_data_collection 'APEX3 v2016.5-0, Bruker AXS (2016)'
_computing_data_reduction 'SAINT V8.38A (Bruker AXS Inc., 2017)'
_computing_molecular_graphics 'shelXle (C.B. Huebschle, rev 833)'
_computing_structure_refinement 'SHELXL-2016/6 (Sheldrick, 2016)'
_computing_structure_solution 'SHELXT 2014/5 (Sheldrick, 2014)'
_diffrn_ambient_temperature 104.(2)
_diffrn_detector_area_resol_mean 7.3910
_diffrn_measured_fraction_theta_full 0.998
_diffrn_measured_fraction_theta_max 0.998
_diffrn_measurement_device 'fixed-chi three-circle diffractometer'
_diffrn_measurement_device_type 'Bruker D8 Venture TXS'
_diffrn_measurement_method 'mix of phi and omega scans'
_diffrn_radiation_monochromator 'focusing mirrors'
_diffrn_radiation_type MoK\a
_diffrn_radiation_wavelength 0.71073
_diffrn_reflns_av_R_equivalents 0.0531
_diffrn_reflns_av_unetI/netI 0.0423
_diffrn_reflns_Laue_measured_fraction_full 0.998
_diffrn_reflns_Laue_measured_fraction_max 0.998
_diffrn_reflns_limit_h_max 17
_diffrn_reflns_limit_h_min -18
_diffrn_reflns_limit_k_max 14
_diffrn_reflns_limit_k_min -14
_diffrn_reflns_limit_l_max 29
_diffrn_reflns_limit_l_min -29
_diffrn_reflns_number 40282
_diffrn_reflns_point_group_measured_fraction_full 0.998
_diffrn_reflns_point_group_measured_fraction_max 0.998
_diffrn_reflns_theta_full 25.242
_diffrn_reflns_theta_max 26.372
_diffrn_reflns_theta_min 3.046
_diffrn_source 'rotating anode (TXS)'
_diffrn_source_current 50
_diffrn_source_power 2.5
_diffrn_source_type 'Bruker TXS'
_diffrn_source_voltage 50
_exptl_absorpt_coefficient_mu 0.192
_exptl_absorpt_correction_T_max 0.99
_exptl_absorpt_correction_T_min 0.93
_exptl_absorpt_correction_type multi-scan
_exptl_absorpt_process_details
;
SADABS-2016/2 - Bruker AXS area detector scaling and absorption correction
;
_exptl_crystal_colour colourless
_exptl_crystal_density_diffrn 1.247
_exptl_crystal_density_method 'not measured'
_exptl_crystal_description platelet
_exptl_crystal_F_000 1564
_exptl_crystal_size_max 0.080
_exptl_crystal_size_mid 0.070
_exptl_crystal_size_min 0.030
_refine_diff_density_max 0.655
_refine_diff_density_min -0.336
_refine_diff_density_rms 0.055
_refine_ls_extinction_method none
_refine_ls_goodness_of_fit_ref 1.038
_refine_ls_hydrogen_treatment constr
_refine_ls_matrix_type full
_refine_ls_number_parameters 478
_refine_ls_number_reflns 8000
_refine_ls_number_restraints 0
_refine_ls_restrained_S_all 1.038
_refine_ls_R_factor_all 0.0610
_refine_ls_R_factor_gt 0.0424
_refine_ls_shift/su_max 0.001
_refine_ls_shift/su_mean 0.000
_refine_ls_structure_factor_coef Fsqd
_refine_ls_weighting_details 'w=1/[\s^2^(Fo^2^)+(0.0404P)^2^+3.3017P] where P=(Fo^2^+2Fc^2^)/3'
_refine_ls_weighting_scheme calc
_refine_ls_wR_factor_gt 0.0978
_refine_ls_wR_factor_ref 0.1084
_reflns_Friedel_coverage 0.000
_reflns_number_gt 6324
_reflns_number_total 8000
_reflns_threshold_expression 'I > 2\s(I)'
_cod_data_source_file ja8b10233_si_002.cif
_cod_data_source_block wv340
_cod_depositor_comments
;
The following automatic conversions were performed:

data item '_exptl_absorpt_correction_type' value 'Multi-Scan' was
changed to 'multi-scan' in accordance with the
/home/saulius/struct/COD-crude-data/automatic-downloads/DataCite-retrospective/ACS/depositions/lib/dictionaries/cif_core.dic
dictionary named 'cif_core.dic' version 2.4.2 last updated on
2011-04-26.

Automatic conversion script
Id: cif_fix_values 6909 2019-04-08 15:41:33Z antanas 
;
_cod_database_code 4133469
_shelx_estimated_absorpt_t_min 0.985
_shelx_estimated_absorpt_t_max 0.994
_shelx_space_group_comment
;
The symmetry employed for this shelxl refinement is uniquely defined
by the following loop, which should always be used as a source of
symmetry information in preference to the above space-group names.
They are only intended as comments.
;

loop_
_space_group_symop_operation_xyz
'x, y, z'
'-x+1/2, y+1/2, -z+1/2'
'-x, -y, -z'
'x-1/2, -y-1/2, z-1/2'

loop_
_atom_site_label
_atom_site_type_symbol
_atom_site_fract_x
_atom_site_fract_y
_atom_site_fract_z
_atom_site_U_iso_or_equiv
_atom_site_adp_type
_atom_site_occupancy
_atom_site_site_symmetry_order
_atom_site_calc_flag
_atom_site_refinement_flags_posn
_atom_site_refinement_flags_adp
P1 P 0.91311(3) 0.44608(4) 0.35558(2) 0.01658(12) Uani 1 1 d . .
P2 P 0.70300(4) 0.23370(4) 0.45011(2) 0.01833(12) Uani 1 1 d . .
P3 P 0.59480(4) 0.44351(4) 0.26694(2) 0.01822(12) Uani 1 1 d . .
O1 O 0.97117(10) 0.39088(12) 0.40813(6) 0.0237(5) Uani 0.964(5) 1 d . .
O2 O 0.60546(12) 0.19311(14) 0.43046(8) 0.0264(6) Uani 0.865(6) 1 d . .
O3 O 0.64994(12) 0.48080(15) 0.22440(8) 0.0233(6) Uani 0.799(6) 1 d . .
N1 N 0.74041(11) 0.34740(13) 0.35220(7) 0.0159(3) Uani 1 1 d . .
C1 C 0.81219(13) 0.36578(16) 0.31662(8) 0.0171(4) Uani 1 1 d . .
H1A H 0.782546 0.405622 0.280079 0.021 Uiso 1 1 calc R U
H1B H 0.834852 0.292723 0.305300 0.021 Uiso 1 1 calc R U
C2 C 0.77061(14) 0.25402(16) 0.39264(8) 0.0180(4) Uani 1 1 d . .
H2A H 0.838067 0.265367 0.411791 0.022 Uiso 1 1 calc R U
H2B H 0.766774 0.184660 0.369187 0.022 Uiso 1 1 calc R U
C3 C 0.64614(13) 0.32797(16) 0.31511(9) 0.0178(4) Uani 1 1 d . .
H3A H 0.601959 0.309439 0.341056 0.021 Uiso 1 1 calc R U
H3B H 0.649960 0.261887 0.290204 0.021 Uiso 1 1 calc R U
C4 C 0.97817(14) 0.47624(16) 0.29854(9) 0.0201(4) Uani 1 1 d . .
C5 C 0.93558(16) 0.52073(17) 0.24402(10) 0.0250(5) Uani 1 1 d . .
H5 H 0.868561 0.529019 0.234017 0.030 Uiso 1 1 calc R U
C6 C 0.98971(18) 0.55303(18) 0.20424(11) 0.0309(5) Uani 1 1 d . .
H6 H 0.959561 0.583286 0.167260 0.037 Uiso 1 1 calc R U
C7 C 1.08805(18) 0.54148(18) 0.21806(11) 0.0327(6) Uani 1 1 d . .
C8 C 1.13012(17) 0.49654(19) 0.27196(11) 0.0327(6) Uani 1 1 d . .
H8 H 1.197140 0.488196 0.281809 0.039 Uiso 1 1 calc R U
C9 C 1.07630(15) 0.46326(17) 0.31208(10) 0.0245(5) Uani 1 1 d . .
H9 H 1.106527 0.431691 0.348715 0.029 Uiso 1 1 calc R U
C10 C 1.1470(2) 0.5778(2) 0.17496(14) 0.0531(8) Uani 1 1 d . .
H10A H 1.181406 0.513448 0.163929 0.080 Uiso 1 1 calc R U
H10B H 1.192481 0.634782 0.193183 0.080 Uiso 1 1 calc R U
H10C H 1.105422 0.608648 0.139736 0.080 Uiso 1 1 calc R U
C11 C 0.86711(13) 0.57956(16) 0.37177(9) 0.0178(4) Uani 1 1 d . .
C12 C 0.90570(14) 0.63103(17) 0.42517(9) 0.0197(4) Uani 1 1 d . .
H12 H 0.951327 0.592864 0.453863 0.024 Uiso 1 1 calc R U
C13 C 0.87748(14) 0.73812(17) 0.43649(9) 0.0211(4) Uani 1 1 d . .
H13 H 0.903687 0.772264 0.473187 0.025 Uiso 1 1 calc R U
C14 C 0.81132(14) 0.79634(16) 0.39488(9) 0.0203(4) Uani 1 1 d . .
C15 C 0.77153(14) 0.74305(16) 0.34234(9) 0.0191(4) Uani 1 1 d . .
H15 H 0.725007 0.780777 0.314014 0.023 Uiso 1 1 calc R U
C16 C 0.79837(13) 0.63629(16) 0.33057(9) 0.0181(4) Uani 1 1 d . .
H16 H 0.770163 0.601293 0.294463 0.022 Uiso 1 1 calc R U
C17 C 0.78496(16) 0.91502(18) 0.40479(10) 0.0290(5) Uani 1 1 d . .
H17A H 0.715727 0.921662 0.397915 0.044 Uiso 1 1 calc R U
H17B H 0.809088 0.964012 0.377533 0.044 Uiso 1 1 calc R U
H17C H 0.812872 0.936739 0.445378 0.044 Uiso 1 1 calc R U
C18 C 0.70789(14) 0.36375(16) 0.48992(8) 0.0175(4) Uani 1 1 d . .
C19 C 0.78798(14) 0.43205(17) 0.50225(9) 0.0208(4) Uani 1 1 d . .
H19 H 0.843549 0.411407 0.488946 0.025 Uiso 1 1 calc R U
C20 C 0.78683(16) 0.52978(17) 0.53378(9) 0.0239(5) Uani 1 1 d . .
H20 H 0.841453 0.576184 0.541483 0.029 Uiso 1 1 calc R U
C21 C 0.70611(16) 0.56096(17) 0.55444(9) 0.0241(5) Uani 1 1 d . .
C22 C 0.62705(15) 0.49203(17) 0.54256(9) 0.0237(5) Uani 1 1 d . .
H22 H 0.572005 0.511780 0.556676 0.028 Uiso 1 1 calc R U
C23 C 0.62729(14) 0.39471(17) 0.51038(9) 0.0207(4) Uani 1 1 d . .
H23 H 0.572304 0.348926 0.502231 0.025 Uiso 1 1 calc R U
C24 C 0.70415(19) 0.6686(2) 0.58777(11) 0.0374(6) Uani 1 1 d . .
H24A H 0.648838 0.712686 0.568920 0.056 Uiso 1 1 calc R U
H24B H 0.762221 0.710975 0.587586 0.056 Uiso 1 1 calc R U
H24C H 0.700116 0.652043 0.628458 0.056 Uiso 1 1 calc R U
C25 C 0.77700(14) 0.13707(16) 0.49929(8) 0.0183(4) Uani 1 1 d . .
C26 C 0.87596(15) 0.13844(17) 0.51148(9) 0.0230(4) Uani 1 1 d . .
H26 H 0.908357 0.194319 0.494420 0.028 Uiso 1 1 calc R U
C27 C 0.92766(16) 0.05891(17) 0.54831(9) 0.0249(5) Uani 1 1 d . .
H27 H 0.995027 0.060923 0.555883 0.030 Uiso 1 1 calc R U
C28 C 0.88240(16) -0.02368(17) 0.57432(9) 0.0244(5) Uani 1 1 d . .
C29 C 0.78396(17) -0.02336(17) 0.56289(10) 0.0261(5) Uani 1 1 d . .
H29 H 0.751670 -0.078030 0.580844 0.031 Uiso 1 1 calc R U
C30 C 0.73158(16) 0.05531(17) 0.52572(9) 0.0236(5) Uani 1 1 d . .
H30 H 0.664216 0.053230 0.518295 0.028 Uiso 1 1 calc R U
C31 C 0.93941(18) -0.10999(19) 0.61374(10) 0.0347(6) Uani 1 1 d . .
H31A H 0.904038 -0.134489 0.643161 0.052 Uiso 1 1 calc R U
H31B H 1.000121 -0.077611 0.633640 0.052 Uiso 1 1 calc R U
H31C H 0.951142 -0.174006 0.590067 0.052 Uiso 1 1 calc R U
C32 C 0.48328(14) 0.37958(16) 0.23308(9) 0.0185(4) Uani 1 1 d . .
C33 C 0.40176(15) 0.38715(19) 0.25599(10) 0.0276(5) Uani 1 1 d . .
H33 H 0.401904 0.431513 0.289865 0.033 Uiso 1 1 calc R U
C34 C 0.32019(15) 0.32997(19) 0.22945(10) 0.0301(5) Uani 1 1 d . .
H34 H 0.264974 0.335607 0.245530 0.036 Uiso 1 1 calc R U
C35 C 0.31790(14) 0.26483(17) 0.17992(9) 0.0224(4) Uani 1 1 d . .
C36 C 0.39974(15) 0.25688(17) 0.15759(9) 0.0224(4) Uani 1 1 d . .
H36 H 0.399745 0.211851 0.123974 0.027 Uiso 1 1 calc R U
C37 C 0.48113(15) 0.31357(17) 0.18361(9) 0.0213(4) Uani 1 1 d . .
H37 H 0.536322 0.307427 0.167541 0.026 Uiso 1 1 calc R U
C38 C 0.22852(16) 0.2056(2) 0.15059(11) 0.0329(5) Uani 1 1 d . .
H38A H 0.244878 0.138363 0.130933 0.049 Uiso 1 1 calc R U
H38B H 0.190061 0.255107 0.121468 0.049 Uiso 1 1 calc R U
H38C H 0.192357 0.184749 0.180241 0.049 Uiso 1 1 calc R U
C39 C 0.56797(13) 0.55492(16) 0.31292(9) 0.0187(4) Uani 1 1 d . .
C40 C 0.59076(15) 0.55281(18) 0.37398(9) 0.0242(5) Uani 1 1 d . .
H40 H 0.618048 0.487612 0.393800 0.029 Uiso 1 1 calc R U
C41 C 0.57399(16) 0.64531(18) 0.40638(9) 0.0261(5) Uani 1 1 d . .
H41 H 0.590123 0.642106 0.448130 0.031 Uiso 1 1 calc R U
C42 C 0.53436(14) 0.74190(17) 0.37929(10) 0.0228(4) Uani 1 1 d . .
C43 C 0.51132(15) 0.74398(17) 0.31799(10) 0.0247(5) Uani 1 1 d . .
H43 H 0.483609 0.809121 0.298321 0.030 Uiso 1 1 calc R U
C44 C 0.52820(15) 0.65251(17) 0.28534(9) 0.0229(4) Uani 1 1 d . .
H44 H 0.512543 0.656097 0.243588 0.028 Uiso 1 1 calc R U
C45 C 0.51698(17) 0.84158(18) 0.41538(10) 0.0302(5) Uani 1 1 d . .
H45A H 0.558040 0.903257 0.408700 0.045 Uiso 1 1 calc R U
H45B H 0.531228 0.821688 0.457201 0.045 Uiso 1 1 calc R U
H45C H 0.450395 0.864421 0.403631 0.045 Uiso 1 1 calc R U

loop_
_atom_site_aniso_label
_atom_site_aniso_U_11
_atom_site_aniso_U_22
_atom_site_aniso_U_33
_atom_site_aniso_U_23
_atom_site_aniso_U_13
_atom_site_aniso_U_12
P1 0.0167(2) 0.0159(2) 0.0174(3) -0.0001(2) 0.00417(19) -0.00033(19)
P2 0.0216(3) 0.0164(3) 0.0175(3) 0.0000(2) 0.0052(2) -0.0016(2)
P3 0.0188(3) 0.0166(3) 0.0184(3) 0.0006(2) 0.0019(2) 0.0003(2)
O1 0.0220(9) 0.0240(9) 0.0231(9) 0.0022(6) 0.0005(6) 0.0006(6)
O2 0.0239(10) 0.0282(11) 0.0267(11) -0.0028(8) 0.0046(7) -0.0053(7)
O3 0.0238(11) 0.0236(11) 0.0230(11) 0.0013(8) 0.0059(8) -0.0009(8)
N1 0.0163(8) 0.0147(8) 0.0166(8) 0.0019(7) 0.0033(6) 0.0001(6)
C1 0.0197(10) 0.0155(9) 0.0163(10) -0.0006(8) 0.0043(8) 0.0010(8)
C2 0.0201(10) 0.0155(10) 0.0177(10) 0.0012(8) 0.0027(8) 0.0018(8)
C3 0.0177(10) 0.0151(9) 0.0203(10) 0.0008(8) 0.0031(8) -0.0018(8)
C4 0.0235(10) 0.0139(9) 0.0253(11) -0.0029(8) 0.0104(8) -0.0011(8)
C5 0.0305(12) 0.0206(10) 0.0274(12) 0.0035(9) 0.0142(9) 0.0068(9)
C6 0.0515(15) 0.0165(10) 0.0305(13) 0.0029(9) 0.0215(11) 0.0067(10)
C7 0.0485(15) 0.0169(11) 0.0424(15) -0.0075(10) 0.0313(12) -0.0067(10)
C8 0.0293(12) 0.0288(12) 0.0461(15) -0.0163(11) 0.0216(11) -0.0087(10)
C9 0.0228(11) 0.0227(11) 0.0291(12) -0.0080(9) 0.0077(9) -0.0018(9)
C10 0.074(2) 0.0377(15) 0.065(2) -0.0066(14) 0.0532(17) -0.0119(14)
C11 0.0189(10) 0.0152(9) 0.0207(10) -0.0008(8) 0.0077(8) -0.0040(8)
C12 0.0202(10) 0.0216(10) 0.0180(10) 0.0013(8) 0.0056(8) -0.0043(8)
C13 0.0247(11) 0.0231(11) 0.0174(10) -0.0054(8) 0.0088(8) -0.0070(8)
C14 0.0215(10) 0.0186(10) 0.0241(11) -0.0037(8) 0.0125(8) -0.0043(8)
C15 0.0178(10) 0.0194(10) 0.0207(10) 0.0002(8) 0.0053(8) 0.0005(8)
C16 0.0181(10) 0.0192(10) 0.0174(10) -0.0034(8) 0.0051(8) -0.0040(8)
C17 0.0334(12) 0.0226(11) 0.0324(13) -0.0078(10) 0.0100(10) 0.0012(9)
C18 0.0221(10) 0.0155(9) 0.0145(10) 0.0028(8) 0.0025(8) 0.0012(8)
C19 0.0232(10) 0.0227(11) 0.0173(10) 0.0002(8) 0.0060(8) -0.0014(8)
C20 0.0305(12) 0.0215(11) 0.0198(11) 0.0011(8) 0.0057(9) -0.0055(9)
C21 0.0343(12) 0.0181(10) 0.0190(11) 0.0012(8) 0.0038(9) 0.0053(9)
C22 0.0252(11) 0.0244(11) 0.0217(11) 0.0033(9) 0.0057(9) 0.0081(9)
C23 0.0198(10) 0.0212(10) 0.0202(11) 0.0043(8) 0.0020(8) 0.0015(8)
C24 0.0491(15) 0.0263(12) 0.0369(14) -0.0072(11) 0.0096(12) 0.0044(11)
C25 0.0281(11) 0.0142(9) 0.0132(10) -0.0025(8) 0.0056(8) -0.0012(8)
C26 0.0283(11) 0.0190(10) 0.0203(11) 0.0017(8) 0.0021(9) -0.0050(9)
C27 0.0286(11) 0.0226(11) 0.0212(11) -0.0011(9) 0.0000(9) -0.0016(9)
C28 0.0398(13) 0.0182(10) 0.0146(10) -0.0013(8) 0.0045(9) 0.0026(9)
C29 0.0420(13) 0.0163(10) 0.0242(11) 0.0028(9) 0.0167(10) 0.0004(9)
C30 0.0300(11) 0.0198(10) 0.0244(11) -0.0007(9) 0.0136(9) 0.0006(9)
C31 0.0517(15) 0.0234(12) 0.0258(12) 0.0048(10) 0.0010(11) 0.0041(11)
C32 0.0183(10) 0.0173(10) 0.0190(10) 0.0032(8) 0.0016(8) -0.0009(8)
C33 0.0250(11) 0.0292(12) 0.0294(12) -0.0110(10) 0.0075(9) -0.0015(9)
C34 0.0182(11) 0.0350(13) 0.0387(14) -0.0091(11) 0.0100(9) 0.0002(9)
C35 0.0202(10) 0.0205(10) 0.0243(11) 0.0008(9) -0.0002(8) 0.0016(8)
C36 0.0274(11) 0.0218(11) 0.0177(10) -0.0022(8) 0.0037(8) -0.0001(9)
C37 0.0228(11) 0.0228(11) 0.0189(10) 0.0024(8) 0.0059(8) 0.0016(8)
C38 0.0224(11) 0.0339(13) 0.0389(14) -0.0061(11) -0.0013(10) -0.0035(10)
C39 0.0160(9) 0.0179(10) 0.0222(10) 0.0006(8) 0.0043(8) -0.0022(8)
C40 0.0295(11) 0.0210(11) 0.0227(11) 0.0063(9) 0.0069(9) 0.0061(9)
C41 0.0334(12) 0.0274(12) 0.0184(11) 0.0015(9) 0.0074(9) 0.0040(9)
C42 0.0203(10) 0.0205(10) 0.0295(12) -0.0016(9) 0.0098(9) -0.0023(8)
C43 0.0256(11) 0.0170(10) 0.0306(12) 0.0036(9) 0.0039(9) 0.0020(8)
C44 0.0248(11) 0.0214(11) 0.0206(11) 0.0027(9) 0.0004(8) -0.0004(9)
C45 0.0362(13) 0.0236(11) 0.0340(13) -0.0035(10) 0.0144(10) 0.0010(10)

loop_
_atom_type_symbol
_atom_type_description
_atom_type_scat_dispersion_real
_atom_type_scat_dispersion_imag
_atom_type_scat_source
C C 0.0033 0.0016 'International Tables Vol C Tables 4.2.6.8 and 6.1.1.4'
H H 0.0000 0.0000 'International Tables Vol C Tables 4.2.6.8 and 6.1.1.4'
N N 0.0061 0.0033 'International Tables Vol C Tables 4.2.6.8 and 6.1.1.4'
P P 0.1023 0.0942 'International Tables Vol C Tables 4.2.6.8 and 6.1.1.4'
O O 0.0106 0.0060 'International Tables Vol C Tables 4.2.6.8 and 6.1.1.4'

loop_
_geom_angle_atom_site_label_1
_geom_angle_atom_site_label_2
_geom_angle_atom_site_label_3
_geom_angle
O1 P1 C11 113.15(9)
O1 P1 C4 113.71(9)
C11 P1 C4 104.16(9)
O1 P1 C1 115.28(9)
C11 P1 C1 106.48(9)
C4 P1 C1 102.93(9)
O2 P2 C18 112.18(10)
O2 P2 C25 112.52(10)
C18 P2 C25 105.96(9)
O2 P2 C2 116.10(10)
C18 P2 C2 106.83(9)
C25 P2 C2 102.31(9)
O3 P3 C39 112.87(10)
O3 P3 C32 113.30(10)
C39 P3 C32 106.93(9)
O3 P3 C3 115.87(10)
C39 P3 C3 107.88(9)
C32 P3 C3 98.79(9)
C3 N1 C2 111.61(15)
C3 N1 C1 111.56(15)
C2 N1 C1 109.00(15)
N1 C1 P1 112.50(13)
N1 C1 H1A 109.1
P1 C1 H1A 109.1
N1 C1 H1B 109.1
P1 C1 H1B 109.1
H1A C1 H1B 107.8
N1 C2 P2 115.97(13)
N1 C2 H2A 108.3
P2 C2 H2A 108.3
N1 C2 H2B 108.3
P2 C2 H2B 108.3
H2A C2 H2B 107.4
N1 C3 P3 116.30(13)
N1 C3 H3A 108.2
P3 C3 H3A 108.2
N1 C3 H3B 108.2
P3 C3 H3B 108.2
H3A C3 H3B 107.4
C9 C4 C5 118.77(19)
C9 C4 P1 117.98(17)
C5 C4 P1 123.00(16)
C6 C5 C4 120.8(2)
C6 C5 H5 119.6
C4 C5 H5 119.6
C5 C6 C7 120.5(2)
C5 C6 H6 119.8
C7 C6 H6 119.8
C8 C7 C6 118.6(2)
C8 C7 C10 120.9(2)
C6 C7 C10 120.4(2)
C7 C8 C9 121.3(2)
C7 C8 H8 119.3
C9 C8 H8 119.3
C8 C9 C4 120.0(2)
C8 C9 H9 120.0
C4 C9 H9 120.0
C7 C10 H10A 109.5
C7 C10 H10B 109.5
H10A C10 H10B 109.5
C7 C10 H10C 109.5
H10A C10 H10C 109.5
H10B C10 H10C 109.5
C12 C11 C16 119.10(18)
C12 C11 P1 118.96(15)
C16 C11 P1 121.80(15)
C13 C12 C11 120.04(19)
C13 C12 H12 120.0
C11 C12 H12 120.0
C12 C13 C14 121.09(19)
C12 C13 H13 119.5
C14 C13 H13 119.5
C15 C14 C13 118.33(18)
C15 C14 C17 119.92(19)
C13 C14 C17 121.72(19)
C16 C15 C14 121.26(19)
C16 C15 H15 119.4
C14 C15 H15 119.4
C15 C16 C11 120.13(18)
C15 C16 H16 119.9
C11 C16 H16 119.9
C14 C17 H17A 109.5
C14 C17 H17B 109.5
H17A C17 H17B 109.5
C14 C17 H17C 109.5
H17A C17 H17C 109.5
H17B C17 H17C 109.5
C23 C18 C19 119.07(18)
C23 C18 P2 117.30(15)
C19 C18 P2 123.61(15)
C20 C19 C18 120.31(19)
C20 C19 H19 119.8
C18 C19 H19 119.8
C19 C20 C21 120.7(2)
C19 C20 H20 119.6
C21 C20 H20 119.6
C22 C21 C20 118.65(19)
C22 C21 C24 120.6(2)
C20 C21 C24 120.8(2)
C23 C22 C21 120.9(2)
C23 C22 H22 119.5
C21 C22 H22 119.5
C22 C23 C18 120.31(19)
C22 C23 H23 119.8
C18 C23 H23 119.8
C21 C24 H24A 109.5
C21 C24 H24B 109.5
H24A C24 H24B 109.5
C21 C24 H24C 109.5
H24A C24 H24C 109.5
H24B C24 H24C 109.5
C30 C25 C26 118.32(19)
C30 C25 P2 117.44(16)
C26 C25 P2 124.23(15)
C27 C26 C25 120.68(19)
C27 C26 H26 119.7
C25 C26 H26 119.7
C26 C27 C28 121.1(2)
C26 C27 H27 119.4
C28 C27 H27 119.4
C29 C28 C27 117.93(19)
C29 C28 C31 121.6(2)
C27 C28 C31 120.5(2)
C28 C29 C30 121.4(2)
C28 C29 H29 119.3
C30 C29 H29 119.3
C29 C30 C25 120.6(2)
C29 C30 H30 119.7
C25 C30 H30 119.7
C28 C31 H31A 109.5
C28 C31 H31B 109.5
H31A C31 H31B 109.5
C28 C31 H31C 109.5
H31A C31 H31C 109.5
H31B C31 H31C 109.5
C37 C32 C33 118.67(18)
C37 C32 P3 117.73(15)
C33 C32 P3 123.46(16)
C34 C33 C32 120.1(2)
C34 C33 H33 119.9
C32 C33 H33 119.9
C35 C34 C33 121.2(2)
C35 C34 H34 119.4
C33 C34 H34 119.4
C34 C35 C36 118.39(19)
C34 C35 C38 120.8(2)
C36 C35 C38 120.82(19)
C37 C36 C35 120.85(19)
C37 C36 H36 119.6
C35 C36 H36 119.6
C36 C37 C32 120.78(19)
C36 C37 H37 119.6
C32 C37 H37 119.6
C35 C38 H38A 109.5
C35 C38 H38B 109.5
H38A C38 H38B 109.5
C35 C38 H38C 109.5
H38A C38 H38C 109.5
H38B C38 H38C 109.5
C40 C39 C44 118.05(19)
C40 C39 P3 123.94(16)
C44 C39 P3 117.83(16)
C39 C40 C41 120.56(19)
C39 C40 H40 119.7
C41 C40 H40 119.7
C42 C41 C40 121.6(2)
C42 C41 H41 119.2
C40 C41 H41 119.2
C41 C42 C43 117.86(19)
C41 C42 C45 120.7(2)
C43 C42 C45 121.44(19)
C44 C43 C42 120.98(19)
C44 C43 H43 119.5
C42 C43 H43 119.5
C43 C44 C39 121.0(2)
C43 C44 H44 119.5
C39 C44 H44 119.5
C42 C45 H45A 109.5
C42 C45 H45B 109.5
H45A C45 H45B 109.5
C42 C45 H45C 109.5
H45A C45 H45C 109.5
H45B C45 H45C 109.5

loop_
_geom_bond_atom_site_label_1
_geom_bond_atom_site_label_2
_geom_bond_distance
P1 O1 1.4837(15)
P1 C11 1.803(2)
P1 C4 1.814(2)
P1 C1 1.819(2)
P2 O2 1.4670(17)
P2 C18 1.808(2)
P2 C25 1.810(2)
P2 C2 1.828(2)
P3 O3 1.4627(18)
P3 C39 1.803(2)
P3 C32 1.805(2)
P3 C3 1.8369(19)
N1 C3 1.467(2)
N1 C2 1.468(2)
N1 C1 1.470(2)
C1 H1A 0.9900
C1 H1B 0.9900
C2 H2A 0.9900
C2 H2B 0.9900
C3 H3A 0.9900
C3 H3B 0.9900
C4 C9 1.392(3)
C4 C5 1.393(3)
C5 C6 1.385(3)
C5 H5 0.9500
C6 C7 1.393(4)
C6 H6 0.9500
C7 C8 1.382(4)
C7 C10 1.508(3)
C8 C9 1.391(3)
C8 H8 0.9500
C9 H9 0.9500
C10 H10A 0.9800
C10 H10B 0.9800
C10 H10C 0.9800
C11 C12 1.393(3)
C11 C16 1.401(3)
C12 C13 1.389(3)
C12 H12 0.9500
C13 C14 1.395(3)
C13 H13 0.9500
C14 C15 1.391(3)
C14 C17 1.504(3)
C15 C16 1.382(3)
C15 H15 0.9500
C16 H16 0.9500
C17 H17A 0.9800
C17 H17B 0.9800
C17 H17C 0.9800
C18 C23 1.395(3)
C18 C19 1.395(3)
C19 C20 1.385(3)
C19 H19 0.9500
C20 C21 1.400(3)
C20 H20 0.9500
C21 C22 1.388(3)
C21 C24 1.509(3)
C22 C23 1.387(3)
C22 H22 0.9500
C23 H23 0.9500
C24 H24A 0.9800
C24 H24B 0.9800
C24 H24C 0.9800
C25 C30 1.392(3)
C25 C26 1.395(3)
C26 C27 1.389(3)
C26 H26 0.9500
C27 C28 1.392(3)
C27 H27 0.9500
C28 C29 1.388(3)
C28 C31 1.507(3)
C29 C30 1.390(3)
C29 H29 0.9500
C30 H30 0.9500
C31 H31A 0.9800
C31 H31B 0.9800
C31 H31C 0.9800
C32 C37 1.391(3)
C32 C33 1.391(3)
C33 C34 1.389(3)
C33 H33 0.9500
C34 C35 1.386(3)
C34 H34 0.9500
C35 C36 1.388(3)
C35 C38 1.503(3)
C36 C37 1.381(3)
C36 H36 0.9500
C37 H37 0.9500
C38 H38A 0.9800
C38 H38B 0.9800
C38 H38C 0.9800
C39 C40 1.388(3)
C39 C44 1.399(3)
C40 C41 1.391(3)
C40 H40 0.9500
C41 C42 1.384(3)
C41 H41 0.9500
C42 C43 1.394(3)
C42 C45 1.512(3)
C43 C44 1.385(3)
C43 H43 0.9500
C44 H44 0.9500
C45 H45A 0.9800
C45 H45B 0.9800
C45 H45C 0.9800

loop_
_geom_torsion_atom_site_label_1
_geom_torsion_atom_site_label_2
_geom_torsion_atom_site_label_3
_geom_torsion_atom_site_label_4
_geom_torsion
C3 N1 C1 P1 155.36(13)
C2 N1 C1 P1 -80.93(16)
O1 P1 C1 N1 65.10(16)
C11 P1 C1 N1 -61.27(15)
C4 P1 C1 N1 -170.52(13)
C3 N1 C2 P2 -67.25(18)
C1 N1 C2 P2 169.07(13)
O2 P2 C2 N1 70.13(17)
C18 P2 C2 N1 -55.85(16)
C25 P2 C2 N1 -166.96(14)
C2 N1 C3 P3 174.74(13)
C1 N1 C3 P3 -63.05(18)
O3 P3 C3 N1 59.26(18)
C39 P3 C3 N1 -68.36(16)
C32 P3 C3 N1 -179.42(15)
O1 P1 C4 C9 -10.35(19)
C11 P1 C4 C9 113.26(16)
C1 P1 C4 C9 -135.76(16)
O1 P1 C4 C5 175.43(16)
C11 P1 C4 C5 -60.96(19)
C1 P1 C4 C5 50.03(19)
C9 C4 C5 C6 -0.9(3)
P1 C4 C5 C6 173.27(16)
C4 C5 C6 C7 0.1(3)
C5 C6 C7 C8 0.4(3)
C5 C6 C7 C10 -179.4(2)
C6 C7 C8 C9 -0.1(3)
C10 C7 C8 C9 179.7(2)
C7 C8 C9 C4 -0.8(3)
C5 C4 C9 C8 1.3(3)
P1 C4 C9 C8 -173.21(16)
O1 P1 C11 C12 15.17(18)
C4 P1 C11 C12 -108.81(16)
C1 P1 C11 C12 142.81(15)
O1 P1 C11 C16 -169.29(15)
C4 P1 C11 C16 66.73(18)
C1 P1 C11 C16 -41.65(18)
C16 C11 C12 C13 -1.4(3)
P1 C11 C12 C13 174.26(15)
C11 C12 C13 C14 -0.6(3)
C12 C13 C14 C15 2.2(3)
C12 C13 C14 C17 -175.81(19)
C13 C14 C15 C16 -1.8(3)
C17 C14 C15 C16 176.28(19)
C14 C15 C16 C11 -0.2(3)
C12 C11 C16 C15 1.8(3)
P1 C11 C16 C15 -173.71(15)
O2 P2 C18 C23 16.04(19)
C25 P2 C18 C23 -107.11(16)
C2 P2 C18 C23 144.33(15)
O2 P2 C18 C19 -165.66(16)
C25 P2 C18 C19 71.19(19)
C2 P2 C18 C19 -37.36(19)
C23 C18 C19 C20 -0.7(3)
P2 C18 C19 C20 -179.02(16)
C18 C19 C20 C21 0.8(3)
C19 C20 C21 C22 -0.1(3)
C19 C20 C21 C24 -178.8(2)
C20 C21 C22 C23 -0.7(3)
C24 C21 C22 C23 178.0(2)
C21 C22 C23 C18 0.8(3)
C19 C18 C23 C22 -0.1(3)
P2 C18 C23 C22 178.33(15)
O2 P2 C25 C30 -17.52(19)
C18 P2 C25 C30 105.42(16)
C2 P2 C25 C30 -142.82(16)
O2 P2 C25 C26 161.42(17)
C18 P2 C25 C26 -75.65(19)
C2 P2 C25 C26 36.11(19)
C30 C25 C26 C27 1.1(3)
P2 C25 C26 C27 -177.86(16)
C25 C26 C27 C28 -0.4(3)
C26 C27 C28 C29 -0.8(3)
C26 C27 C28 C31 179.5(2)
C27 C28 C29 C30 1.3(3)
C31 C28 C29 C30 -178.9(2)
C28 C29 C30 C25 -0.7(3)
C26 C25 C30 C29 -0.5(3)
P2 C25 C30 C29 178.46(16)
O3 P3 C32 C37 37.17(19)
C39 P3 C32 C37 162.15(15)
C3 P3 C32 C37 -86.02(17)
O3 P3 C32 C33 -147.09(18)
C39 P3 C32 C33 -22.1(2)
C3 P3 C32 C33 89.72(19)
C37 C32 C33 C34 -0.3(3)
P3 C32 C33 C34 -176.00(18)
C32 C33 C34 C35 -0.1(4)
C33 C34 C35 C36 0.7(3)
C33 C34 C35 C38 -178.4(2)
C34 C35 C36 C37 -0.8(3)
C38 C35 C36 C37 178.3(2)
C35 C36 C37 C32 0.4(3)
C33 C32 C37 C36 0.2(3)
P3 C32 C37 C36 176.14(16)
O3 P3 C39 C40 -124.63(18)
C32 P3 C39 C40 110.13(18)
C3 P3 C39 C40 4.7(2)
O3 P3 C39 C44 50.44(18)
C32 P3 C39 C44 -74.80(17)
C3 P3 C39 C44 179.77(15)
C44 C39 C40 C41 0.2(3)
P3 C39 C40 C41 175.26(17)
C39 C40 C41 C42 0.0(3)
C40 C41 C42 C43 0.1(3)
C40 C41 C42 C45 -179.8(2)
C41 C42 C43 C44 -0.4(3)
C45 C42 C43 C44 179.5(2)
C42 C43 C44 C39 0.7(3)
C40 C39 C44 C43 -0.5(3)
P3 C39 C44 C43 -175.91(16)
